data_9011399
loop_
_publ_author_name
'Li, C.'
'Yang, H.'
'Downs, R. T.'

_publ_section_title
;
 Redetermination of olivenite from an untwinned single-crystal
 Note: RRUFF ID: R040181
;
_journal_name_full 'Acta Crystallographica, Section E'
_journal_page_first i60
_journal_page_last i61
_journal_paper_doi 10.1107/S1600536808026676
_journal_volume 64
_journal_year 2008
_chemical_compound_source 'Majuba Hill, Pershing County, Nevada, USA'
_chemical_formula_sum 'As0.916 Cu2 H O5 P0.084'
_chemical_name_mineral Olivenite
_space_group_IT_number 14
_symmetry_space_group_name_Hall '-P 2xn'
_symmetry_space_group_name_H-M 'P 21/n 1 1'
_cell_angle_alpha 90.130
_cell_angle_beta 90
_cell_angle_gamma 90
_cell_length_a 8.5844
_cell_length_b 8.2084
_cell_length_c 5.9258
_cell_formula_units_Z 4
_cell_volume 417.556
_database_code_amcsd 0010486
_exptl_crystal_density_diffrn 4.443
_cod_original_formula_sum 'Cu2 (As.916 P.084) O5 H'
_cod_database_code 9011399

loop_
_space_group_symop_operation_xyz
x,y,z
1/2+x,1/2-y,1/2-z
-x,-y,-z
1/2-x,1/2+y,1/2+z

loop_
_atom_site_aniso_label
_atom_site_aniso_U_11
_atom_site_aniso_U_22
_atom_site_aniso_U_33
_atom_site_aniso_U_12
_atom_site_aniso_U_13
_atom_site_aniso_U_23
Cu1 0.01148 0.00725 0.01503 -0.00026 0.00225 -0.00003
Cu2 0.01370 0.01085 0.00612 -0.00421 -0.00003 -0.00002
As 0.00795 0.00743 0.00753 -0.00088 -0.00011 -0.00007
P 0.00795 0.00743 0.00753 -0.00088 -0.00011 -0.00007
O1 0.01083 0.00810 0.02550 0.00013 -0.00058 -0.00032
O2 0.01136 0.01183 0.00771 -0.00537 -0.00016 0.00098
O3H 0.01015 0.00837 0.00999 -0.00003 0.00017 0.00048
O4 0.01640 0.01542 0.01143 -0.00593 -0.00360 0.00316
O5 0.01417 0.01782 0.01117 -0.00471 0.00217 -0.00355

loop_
_atom_site_label
_atom_site_fract_x
_atom_site_fract_y
_atom_site_fract_z
_atom_site_occupancy
_atom_site_U_iso_or_equiv
Cu1 0.38101 0.13699 0.52383 1.00000 0.01125
Cu2 0.49966 0.50071 0.24933 1.00000 0.01022
As 0.24984 0.26286 0.01069 0.91600 0.00764
P 0.24984 0.26286 0.01069 0.08400 0.00764
O1 0.10704 0.40097 0.05000 1.00000 0.01481
O2 0.41871 0.36767 0.00219 1.00000 0.01030
O3H 0.40284 0.37336 0.50019 1.00000 0.00950
O4 0.24696 0.13032 0.21912 1.00000 0.01442
O5 0.22262 0.16609 -0.23328 1.00000 0.01439
H 0.32946 0.39965 0.51031 1.00000 0.02294

loop_
_cod_related_entry_id
_cod_related_entry_database
_cod_related_entry_code
1 AMCSD 0010486
